data_7034109
loop_
_publ_author_name
'Xiao, Hong-Ping'
'Zhou, Jian'
'Zhao, Rong-Qing'
'Zhang, Wei-Bing'
'Huang, Yong'

_publ_section_title
;
 A series of lanthanoid selenidoantimonates(v): rare examples of
 lanthanoid selenidoantimonates based on dinuclear lanthanide complexes.
;
_journal_issue 13
_journal_name_full 'Dalton transactions (Cambridge, England : 2003)'
_journal_page_first 6032
_journal_page_last 6039
_journal_paper_doi 10.1039/c5dt00146c
_journal_volume 44
_journal_year 2015
_chemical_formula_moiety 'C16 H48 N10 O2 Sb2 Se8 Tm2, C16 H48 Cl2 N10 O2 Tm2 '
_chemical_formula_sum 'C32 H96 Cl2 N20 O4 Sb2 Se8 Tm4'
_chemical_formula_weight 2447.11
_chemical_name_systematic
; 
 ? 
;
_space_group_IT_number 2
_symmetry_cell_setting triclinic
_symmetry_space_group_name_Hall '-P 1'
_symmetry_space_group_name_H-M 'P -1'
_atom_sites_solution_hydrogens geom
_atom_sites_solution_primary direct
_atom_sites_solution_secondary difmap
_audit_creation_method SHELXL-97
_audit_update_record
;
2015-01-07 deposited with the CCDC.
2015-02-18 downloaded from the CCDC.
;
_cell_angle_alpha 94.623(2)
_cell_angle_beta 91.441(2)
_cell_angle_gamma 90.077(2)
_cell_formula_units_Z 2
_cell_length_a 12.0718(3)
_cell_length_b 16.1142(4)
_cell_length_c 16.8028(5)
_cell_measurement_temperature 296(2)
_cell_volume 3256.92(15)
_computing_structure_refinement 'SHELXL-97 (Sheldrick, 1997)'
_computing_structure_solution 'SHELXS-97 (Sheldrick, 1990)'
_diffrn_ambient_temperature 296(2)
_diffrn_detector_area_resol_mean 7.31
_diffrn_measured_fraction_theta_full 0.998
_diffrn_measured_fraction_theta_max 0.998
_diffrn_measurement_device_type 'Rigaku Mercury'
_diffrn_measurement_method \w
_diffrn_radiation_monochromator graphite
_diffrn_radiation_source 'fine-focus sealed tube'
_diffrn_radiation_type MoK\a
_diffrn_radiation_wavelength 0.71073
_diffrn_reflns_av_R_equivalents 0.0384
_diffrn_reflns_av_sigmaI/netI 0.0646
_diffrn_reflns_limit_h_max 14
_diffrn_reflns_limit_h_min -14
_diffrn_reflns_limit_k_max 19
_diffrn_reflns_limit_k_min -18
_diffrn_reflns_limit_l_max 16
_diffrn_reflns_limit_l_min -20
_diffrn_reflns_number 22446
_diffrn_reflns_theta_full 25.10
_diffrn_reflns_theta_max 25.10
_diffrn_reflns_theta_min 3.26
_exptl_absorpt_coefficient_mu 10.809
_exptl_absorpt_correction_T_max 0.5701
_exptl_absorpt_correction_T_min 0.4392
_exptl_absorpt_correction_type multi-scan
_exptl_absorpt_process_details 'Jacobson, R. (1998) Private communication'
_exptl_crystal_colour red
_exptl_crystal_density_diffrn 2.495
_exptl_crystal_density_method 'not measured'
_exptl_crystal_description block
_exptl_crystal_F_000 2288
_exptl_crystal_size_max 0.14
_exptl_crystal_size_mid 0.12
_exptl_crystal_size_min 0.09
_refine_diff_density_max 3.336
_refine_diff_density_min -1.932
_refine_diff_density_rms 0.219
_refine_ls_extinction_method none
_refine_ls_goodness_of_fit_ref 1.012
_refine_ls_hydrogen_treatment mixed
_refine_ls_matrix_type full
_refine_ls_number_parameters 649
_refine_ls_number_reflns 11602
_refine_ls_number_restraints 948
_refine_ls_restrained_S_all 1.005
_refine_ls_R_factor_all 0.0484
_refine_ls_R_factor_gt 0.0389
_refine_ls_shift/su_max 0.002
_refine_ls_shift/su_mean 0.000
_refine_ls_structure_factor_coef Fsqd
_refine_ls_weighting_details 'calc w=1/[\s^2^(Fo^2^)+(0.0329P)^2^+11.2560P] where P=(Fo^2^+2Fc^2^)/3'
_refine_ls_weighting_scheme calc
_refine_ls_wR_factor_gt 0.0855
_refine_ls_wR_factor_ref 0.0927
_reflns_number_gt 9797
_reflns_number_total 11602
_reflns_threshold_expression >2sigma(I)
_cod_data_source_file c5dt00146c2.cif
_cod_data_source_block IIf
_cod_depositor_comments 'Adding full bibliography for 7034101--7034109.cif.'
_cod_original_cell_volume 3256.93(15)
_cod_original_sg_symbol_Hall '-P 1 '
_cod_database_code 7034109

loop_
_symmetry_equiv_pos_as_xyz
'x, y, z'
'-x, -y, -z'

loop_
_atom_site_label
_atom_site_type_symbol
_atom_site_fract_x
_atom_site_fract_y
_atom_site_fract_z
_atom_site_U_iso_or_equiv
_atom_site_adp_type
_atom_site_occupancy
_atom_site_symmetry_multiplicity
_atom_site_calc_flag
_atom_site_refinement_flags
Tm1 Tm 0.37661(3) 1.01660(2) 0.93578(2) 0.01351(9) Uani 1 1 d .
Tm2 Tm 0.07925(3) 1.04911(2) 0.42391(2) 0.01270(9) Uani 1 1 d .
Tm3 Tm 0.86888(3) 0.46346(2) 0.03820(2) 0.01878(10) Uani 1 1 d .
Tm4 Tm 0.43554(3) 0.57170(2) 0.43419(2) 0.01247(9) Uani 1 1 d .
Sb2 Sb 0.40489(5) 0.79990(3) 0.72667(3) 0.01634(13) Uani 1 1 d .
Sb1 Sb 0.07048(5) 0.81380(3) 0.22124(3) 0.01853(13) Uani 1 1 d .
Se1 Se 0.38767(7) 0.83500(5) 0.87327(5) 0.0211(2) Uani 1 1 d .
Se2 Se 0.60187(7) 0.79105(5) 0.69307(6) 0.0254(2) Uani 1 1 d .
Se3 Se 0.30769(8) 0.66573(5) 0.69875(6) 0.0261(2) Uani 1 1 d .
Se4 Se 0.31533(8) 0.90851(5) 0.65116(5) 0.0242(2) Uani 1 1 d .
Se5 Se -0.03365(7) 0.92208(5) 0.30376(5) 0.0202(2) Uani 1 1 d .
Se6 Se 0.09782(8) 0.69068(6) 0.29638(6) 0.0322(2) Uani 1 1 d .
Se7 Se -0.04532(8) 0.77837(5) 0.09958(5) 0.0266(2) Uani 1 1 d .
Se8 Se 0.25252(8) 0.86967(6) 0.18701(5) 0.0300(2) Uani 1 1 d .
Cl2 Cl 0.63537(18) 0.62787(13) 0.39575(14) 0.0266(5) Uani 1 1 d .
Cl4 Cl 0.7500(3) 0.55456(16) -0.06010(17) 0.0534(9) Uani 1 1 d .
N1 N 0.4441(6) 1.0355(4) 0.7988(4) 0.0245(15) Uani 1 1 d U
H1D H 0.5186 1.0347 0.8002 0.029 Uiso 1 1 calc R
H1E H 0.4205 0.9921 0.7656 0.029 Uiso 1 1 calc R
N2 N 0.3425(7) 1.1635(4) 0.8955(4) 0.0304(15) Uani 1 1 d U
H2D H 0.2692 1.1682 0.8827 0.036 Uiso 1 1 calc R
N3 N 0.3470(6) 1.1191(4) 1.0518(4) 0.0259(15) Uani 1 1 d U
H3D H 0.4145 1.1257 1.0769 0.031 Uiso 1 1 calc R
N4 N 0.2149(6) 0.9725(5) 1.0116(4) 0.0249(14) Uani 1 1 d U
H4D H 0.2402 0.9320 1.0420 0.030 Uiso 1 1 calc R
N5 N 0.2059(6) 0.9995(5) 0.8491(4) 0.0258(14) Uani 1 1 d U
H5C H 0.1983 1.0449 0.8216 0.031 Uiso 1 1 calc R
H5D H 0.2152 0.9555 0.8134 0.031 Uiso 1 1 calc R
N6 N 0.1510(6) 1.0916(4) 0.2938(4) 0.0213(13) Uani 1 1 d U
H6C H 0.2232 1.1047 0.3011 0.026 Uiso 1 1 calc R
H6D H 0.1464 1.0472 0.2577 0.026 Uiso 1 1 calc R
N7 N -0.0410(6) 1.1590(4) 0.3648(4) 0.0177(13) Uani 1 1 d U
H7C H -0.1126 1.1440 0.3715 0.021 Uiso 1 1 calc R
N8 N 0.0599(6) 1.1747(4) 0.5196(4) 0.0184(13) Uani 1 1 d U
H8C H 0.0367 1.1548 0.5656 0.022 Uiso 1 1 calc R
N9 N 0.2657(6) 1.1095(4) 0.4715(4) 0.0185(13) Uani 1 1 d U
H9C H 0.2844 1.1459 0.4354 0.022 Uiso 1 1 calc R
N10 N 0.2365(6) 0.9543(4) 0.3877(4) 0.0204(14) Uani 1 1 d U
H10C H 0.2339 0.9109 0.4181 0.024 Uiso 1 1 calc R
H10D H 0.2263 0.9341 0.3365 0.024 Uiso 1 1 calc R
N11 N 0.9134(8) 0.3192(6) 0.0750(6) 0.0584(19) Uani 1 1 d DU
H11C H 0.8576 0.2994 0.1026 0.070 Uiso 1 1 calc R
H11D H 0.9225 0.2851 0.0306 0.070 Uiso 1 1 calc R
N12 N 0.9585(8) 0.4621(5) 0.1750(6) 0.0614(18) Uani 1 1 d DU
H12C H 1.0230 0.4902 0.1700 0.074 Uiso 1 1 calc R
N13 N 0.7818(7) 0.5694(6) 0.1345(5) 0.0550(19) Uani 1 1 d DU
H13C H 0.7665 0.6167 0.1101 0.066 Uiso 1 1 calc R
N14 N 0.6816(6) 0.4150(5) 0.0839(5) 0.0391(16) Uani 1 1 d DU
H14C H 0.6943 0.3751 0.1184 0.047 Uiso 1 1 calc R
N15 N 0.7803(7) 0.3582(5) -0.0616(5) 0.0416(18) Uani 1 1 d DU
H15C H 0.7607 0.3839 -0.1054 0.050 Uiso 1 1 calc R
H15D H 0.8312 0.3195 -0.0761 0.050 Uiso 1 1 calc R
N16 N 0.2450(6) 0.6074(4) 0.4885(5) 0.0281(15) Uani 1 1 d U
H16C H 0.2528 0.6427 0.5326 0.034 Uiso 1 1 calc R
H16D H 0.2054 0.6334 0.4518 0.034 Uiso 1 1 calc R
N17 N 0.2901(6) 0.4561(5) 0.4041(5) 0.0338(15) Uani 1 1 d U
H17C H 0.3183 0.4113 0.4272 0.041 Uiso 1 1 calc R
N18 N 0.4323(6) 0.5161(4) 0.2892(4) 0.0269(14) Uani 1 1 d U
H18C H 0.5046 0.5115 0.2754 0.032 Uiso 1 1 calc R
N19 N 0.3786(6) 0.6808(4) 0.3434(4) 0.0190(13) Uani 1 1 d U
H19C H 0.3032 0.6812 0.3413 0.023 Uiso 1 1 calc R
N20 N 0.4419(6) 0.7144(4) 0.5041(4) 0.0232(15) Uani 1 1 d U
H20C H 0.4091 0.7128 0.5515 0.028 Uiso 1 1 calc R
H20D H 0.5133 0.7287 0.5141 0.028 Uiso 1 1 calc R
O1 O 0.4485(4) 0.9458(3) 1.0378(3) 0.0158(12) Uani 1 1 d .
H1A H 0.4618 0.9800 1.0781 0.024 Uiso 1 1 d R
O2 O -0.0925(4) 1.0245(3) 0.4695(3) 0.0154(12) Uani 1 1 d .
H2A H -0.1012 1.0538 0.5133 0.023 Uiso 1 1 d R
O3 O 1.0075(5) 0.4320(3) -0.0430(3) 0.0258(14) Uani 1 1 d .
H3A H 1.0540 0.4022 -0.0196 0.039 Uiso 1 1 d R
O4 O 0.5324(4) 0.4534(3) 0.4397(3) 0.0165(12) Uani 1 1 d .
H4A H 0.4895 0.4150 0.4524 0.025 Uiso 1 1 d R
C1 C 0.4062(9) 1.1144(6) 0.7659(6) 0.0366(18) Uani 1 1 d U
H1B H 0.4548 1.1277 0.7235 0.044 Uiso 1 1 calc R
H1C H 0.3320 1.1066 0.7430 0.044 Uiso 1 1 calc R
C2 C 0.4061(9) 1.1823(6) 0.8262(6) 0.0413(19) Uani 1 1 d U
H2B H 0.3749 1.2310 0.8038 0.050 Uiso 1 1 calc R
H2C H 0.4819 1.1954 0.8433 0.050 Uiso 1 1 calc R
C3 C 0.3694(8) 1.2249(6) 0.9623(6) 0.0353(18) Uani 1 1 d U
H3B H 0.3457 1.2797 0.9490 0.042 Uiso 1 1 calc R
H3C H 0.4489 1.2266 0.9722 0.042 Uiso 1 1 calc R
C4 C 0.3129(8) 1.2024(5) 1.0347(6) 0.0321(17) Uani 1 1 d U
H4B H 0.3326 1.2419 1.0796 0.039 Uiso 1 1 calc R
H4C H 0.2332 1.2040 1.0261 0.039 Uiso 1 1 calc R
C5 C 0.2758(7) 1.0837(6) 1.1094(5) 0.0289(17) Uani 1 1 d U
H5A H 0.2509 1.1276 1.1476 0.035 Uiso 1 1 calc R
H5B H 0.3177 1.0440 1.1384 0.035 Uiso 1 1 calc R
C6 C 0.1773(7) 1.0410(6) 1.0680(5) 0.0287(16) Uani 1 1 d U
H6A H 0.1300 1.0190 1.1072 0.034 Uiso 1 1 calc R
H6B H 0.1348 1.0806 1.0394 0.034 Uiso 1 1 calc R
C7 C 0.1249(7) 0.9335(6) 0.9584(5) 0.0278(17) Uani 1 1 d U
H7A H 0.1473 0.8784 0.9373 0.033 Uiso 1 1 calc R
H7B H 0.0581 0.9279 0.9884 0.033 Uiso 1 1 calc R
C8 C 0.1034(7) 0.9874(6) 0.8916(5) 0.0275(18) Uani 1 1 d U
H8A H 0.0478 0.9616 0.8550 0.033 Uiso 1 1 calc R
H8B H 0.0753 1.0409 0.9127 0.033 Uiso 1 1 calc R
C9 C 0.0938(7) 1.1628(5) 0.2591(5) 0.0238(17) Uani 1 1 d U
H9A H 0.1022 1.1588 0.2017 0.029 Uiso 1 1 calc R
H9B H 0.1269 1.2148 0.2811 0.029 Uiso 1 1 calc R
C10 C -0.0266(7) 1.1613(5) 0.2781(5) 0.0216(16) Uani 1 1 d U
H10A H -0.0624 1.2105 0.2599 0.026 Uiso 1 1 calc R
H10B H -0.0615 1.1127 0.2502 0.026 Uiso 1 1 calc R
C11 C -0.0249(8) 1.2410(5) 0.4088(5) 0.0240(15) Uani 1 1 d U
H11A H -0.0824 1.2789 0.3932 0.029 Uiso 1 1 calc R
H11B H 0.0463 1.2640 0.3964 0.029 Uiso 1 1 calc R
C12 C -0.0296(7) 1.2311(5) 0.4957(5) 0.0233(16) Uani 1 1 d U
H12A H -0.0210 1.2850 0.5254 0.028 Uiso 1 1 calc R
H12B H -0.1010 1.2083 0.5079 0.028 Uiso 1 1 calc R
C13 C 0.1622(7) 1.2206(5) 0.5423(5) 0.0244(16) Uani 1 1 d U
H13A H 0.1537 1.2522 0.5934 0.029 Uiso 1 1 calc R
H13B H 0.1782 1.2593 0.5028 0.029 Uiso 1 1 calc R
C14 C 0.2566(7) 1.1594(5) 0.5480(5) 0.0224(16) Uani 1 1 d U
H14A H 0.3254 1.1893 0.5608 0.027 Uiso 1 1 calc R
H14B H 0.2431 1.1232 0.5902 0.027 Uiso 1 1 calc R
C15 C 0.3556(7) 1.0484(5) 0.4716(5) 0.0233(16) Uani 1 1 d U
H15A H 0.3503 1.0164 0.5179 0.028 Uiso 1 1 calc R
H15B H 0.4266 1.0769 0.4747 0.028 Uiso 1 1 calc R
C16 C 0.3475(7) 0.9913(5) 0.3967(5) 0.0216(15) Uani 1 1 d U
H16A H 0.3625 1.0222 0.3509 0.026 Uiso 1 1 calc R
H16B H 0.4024 0.9476 0.3989 0.026 Uiso 1 1 calc R
C17 C 1.0136(10) 0.3229(8) 0.1230(7) 0.073(2) Uani 1 1 d DU
H17A H 1.0740 0.3433 0.0929 0.088 Uiso 1 1 calc R
H17B H 1.0327 0.2677 0.1379 0.088 Uiso 1 1 calc R
C18 C 0.9963(10) 0.3809(6) 0.1975(7) 0.066(2) Uani 1 1 d DU
H18A H 1.0653 0.3874 0.2283 0.080 Uiso 1 1 calc R
H18B H 0.9416 0.3572 0.2305 0.080 Uiso 1 1 calc R
C19 C 0.9035(11) 0.5122(7) 0.2368(7) 0.072(2) Uani 1 1 d DU
H19A H 0.9574 0.5292 0.2788 0.086 Uiso 1 1 calc R
H19B H 0.8480 0.4783 0.2597 0.086 Uiso 1 1 calc R
C20 C 0.8479(10) 0.5895(7) 0.2081(6) 0.067(2) Uani 1 1 d DU
H20A H 0.8002 0.6137 0.2494 0.080 Uiso 1 1 calc R
H20B H 0.9040 0.6304 0.1985 0.080 Uiso 1 1 calc R
C21 C 0.6837(9) 0.5420(7) 0.1749(7) 0.0626(18) Uani 1 1 d DU
H21A H 0.7071 0.5178 0.2236 0.075 Uiso 1 1 calc R
H21B H 0.6382 0.5901 0.1898 0.075 Uiso 1 1 calc R
C22 C 0.6165(8) 0.4805(6) 0.1252(6) 0.0465(18) Uani 1 1 d DU
H22A H 0.5743 0.5091 0.0859 0.056 Uiso 1 1 calc R
H22B H 0.5640 0.4552 0.1588 0.056 Uiso 1 1 calc R
C23 C 0.6142(8) 0.3774(6) 0.0169(5) 0.043(2) Uani 1 1 d DU
H23A H 0.5864 0.4207 -0.0152 0.052 Uiso 1 1 calc R
H23B H 0.5512 0.3489 0.0369 0.052 Uiso 1 1 calc R
C24 C 0.6828(8) 0.3160(6) -0.0344(6) 0.0417(19) Uani 1 1 d DU
H24A H 0.7056 0.2703 -0.0036 0.050 Uiso 1 1 calc R
H24B H 0.6386 0.2933 -0.0801 0.050 Uiso 1 1 calc R
C25 C 0.1855(9) 0.5344(6) 0.5077(7) 0.049(2) Uani 1 1 d U
H25A H 0.2212 0.5119 0.5537 0.059 Uiso 1 1 calc R
H25B H 0.1105 0.5499 0.5219 0.059 Uiso 1 1 calc R
C26 C 0.1820(9) 0.4721(6) 0.4423(7) 0.043(2) Uani 1 1 d U
H26A H 0.1291 0.4889 0.4023 0.052 Uiso 1 1 calc R
H26B H 0.1554 0.4205 0.4611 0.052 Uiso 1 1 calc R
C27 C 0.2756(8) 0.4281(6) 0.3194(6) 0.0325(17) Uani 1 1 d U
H27A H 0.2220 0.4635 0.2948 0.039 Uiso 1 1 calc R
H27B H 0.2469 0.3717 0.3144 0.039 Uiso 1 1 calc R
C28 C 0.3853(8) 0.4308(5) 0.2758(6) 0.0297(17) Uani 1 1 d U
H28A H 0.4367 0.3909 0.2960 0.036 Uiso 1 1 calc R
H28B H 0.3727 0.4165 0.2191 0.036 Uiso 1 1 calc R
C29 C 0.3819(8) 0.5723(5) 0.2345(6) 0.0299(15) Uani 1 1 d U
H29A H 0.3019 0.5668 0.2343 0.036 Uiso 1 1 calc R
H29B H 0.4068 0.5581 0.1806 0.036 Uiso 1 1 calc R
C30 C 0.4152(8) 0.6612(5) 0.2615(5) 0.0236(16) Uani 1 1 d U
H30A H 0.4950 0.6673 0.2595 0.028 Uiso 1 1 calc R
H30B H 0.3813 0.6993 0.2263 0.028 Uiso 1 1 calc R
C31 C 0.4145(8) 0.7646(5) 0.3737(5) 0.0240(15) Uani 1 1 d U
H31A H 0.3767 0.8056 0.3437 0.029 Uiso 1 1 calc R
H31B H 0.4935 0.7705 0.3667 0.029 Uiso 1 1 calc R
C32 C 0.3886(8) 0.7796(5) 0.4606(5) 0.0225(15) Uani 1 1 d U
H32A H 0.4161 0.8339 0.4813 0.027 Uiso 1 1 calc R
H32B H 0.3091 0.7782 0.4674 0.027 Uiso 1 1 calc R

loop_
_atom_site_aniso_label
_atom_site_aniso_U_11
_atom_site_aniso_U_22
_atom_site_aniso_U_33
_atom_site_aniso_U_23
_atom_site_aniso_U_13
_atom_site_aniso_U_12
Tm1 0.00953(19) 0.01780(19) 0.0131(2) 0.00074(14) -0.00008(14) -0.00033(15)
Tm2 0.01276(19) 0.01223(18) 0.01343(19) 0.00259(14) 0.00145(14) -0.00019(15)
Tm3 0.0215(2) 0.0178(2) 0.0180(2) 0.00527(15) 0.00472(16) 0.00594(16)
Tm4 0.01191(19) 0.01183(18) 0.01380(19) 0.00205(14) -0.00012(14) 0.00084(14)
Sb2 0.0155(3) 0.0173(3) 0.0159(3) -0.0010(2) 0.0008(2) -0.0002(2)
Sb1 0.0213(3) 0.0183(3) 0.0158(3) -0.0004(2) 0.0004(2) 0.0033(2)
Se1 0.0263(5) 0.0212(4) 0.0155(5) 0.0005(3) -0.0004(4) 0.0026(4)
Se2 0.0162(5) 0.0251(5) 0.0355(6) 0.0055(4) 0.0039(4) -0.0017(4)
Se3 0.0243(5) 0.0222(5) 0.0309(5) -0.0050(4) 0.0053(4) -0.0076(4)
Se4 0.0242(5) 0.0273(5) 0.0212(5) 0.0051(4) -0.0057(4) 0.0014(4)
Se5 0.0216(5) 0.0204(4) 0.0175(5) -0.0032(3) -0.0017(4) 0.0017(4)
Se6 0.0264(5) 0.0332(5) 0.0390(6) 0.0160(4) 0.0011(4) 0.0060(4)
Se7 0.0343(6) 0.0230(5) 0.0212(5) -0.0045(4) -0.0071(4) 0.0055(4)
Se8 0.0302(6) 0.0388(6) 0.0215(5) 0.0032(4) 0.0061(4) -0.0063(5)
Cl2 0.0169(11) 0.0239(11) 0.0396(14) 0.0060(10) 0.0036(10) -0.0040(9)
Cl4 0.075(2) 0.0308(14) 0.0548(18) 0.0217(12) -0.0438(16) -0.0133(14)
N1 0.023(3) 0.031(3) 0.020(3) 0.002(3) 0.006(3) -0.002(3)
N2 0.031(3) 0.030(3) 0.031(3) 0.004(3) 0.010(3) 0.007(3)
N3 0.021(3) 0.028(3) 0.028(3) -0.004(3) -0.004(3) 0.008(3)
N4 0.015(3) 0.037(3) 0.023(3) 0.007(3) 0.003(3) 0.001(3)
N5 0.022(3) 0.032(3) 0.024(3) 0.005(3) 0.004(3) 0.002(3)
N6 0.021(3) 0.020(3) 0.024(3) 0.004(2) 0.004(2) 0.001(2)
N7 0.014(3) 0.020(3) 0.019(3) 0.003(2) 0.003(2) -0.001(2)
N8 0.018(3) 0.016(3) 0.020(3) 0.000(2) 0.001(2) 0.000(2)
N9 0.019(3) 0.016(3) 0.020(3) 0.004(2) -0.003(2) 0.000(2)
N10 0.023(3) 0.016(3) 0.023(3) 0.003(2) 0.002(3) 0.001(3)
N11 0.067(4) 0.056(4) 0.057(4) 0.022(3) 0.017(3) 0.004(4)
N12 0.065(4) 0.065(4) 0.057(4) 0.022(3) 0.000(3) -0.027(3)
N13 0.052(4) 0.052(4) 0.058(4) -0.016(3) 0.020(3) -0.019(3)
N14 0.044(3) 0.031(3) 0.042(3) -0.001(3) 0.017(3) -0.009(3)
N15 0.052(4) 0.033(4) 0.040(4) -0.001(3) 0.021(3) -0.009(3)
N16 0.024(3) 0.026(3) 0.035(3) 0.001(3) 0.007(3) 0.001(3)
N17 0.025(3) 0.030(3) 0.045(3) -0.002(3) 0.005(3) -0.004(3)
N18 0.025(3) 0.027(3) 0.028(3) 0.000(3) -0.002(3) 0.000(3)
N19 0.021(3) 0.018(3) 0.018(3) -0.002(2) 0.001(2) 0.005(2)
N20 0.027(3) 0.021(3) 0.021(3) 0.002(3) -0.004(3) 0.003(3)
O1 0.013(3) 0.023(3) 0.011(3) 0.000(2) 0.001(2) -0.005(2)
O2 0.020(3) 0.013(3) 0.013(3) -0.001(2) 0.006(2) -0.003(2)
O3 0.031(4) 0.018(3) 0.031(4) 0.007(3) 0.015(3) 0.006(3)
O4 0.016(3) 0.013(3) 0.020(3) 0.006(2) 0.000(2) -0.004(2)
C1 0.044(4) 0.037(4) 0.030(4) 0.011(3) 0.006(3) -0.001(3)
C2 0.045(4) 0.038(4) 0.042(4) 0.008(3) 0.007(4) 0.003(4)
C3 0.033(4) 0.030(3) 0.042(4) 0.000(3) 0.001(3) 0.005(3)
C4 0.028(3) 0.032(3) 0.034(4) -0.010(3) -0.006(3) 0.008(3)
C5 0.023(3) 0.038(3) 0.024(3) -0.007(3) 0.002(3) 0.008(3)
C6 0.018(3) 0.040(3) 0.027(3) -0.004(3) 0.004(3) 0.004(3)
C7 0.020(3) 0.036(4) 0.028(4) 0.006(3) 0.004(3) -0.001(3)
C8 0.022(4) 0.038(4) 0.023(4) 0.002(3) 0.003(3) 0.000(3)
C9 0.025(4) 0.025(3) 0.023(4) 0.009(3) 0.006(3) 0.007(3)
C10 0.021(3) 0.024(3) 0.020(3) 0.007(3) 0.002(3) 0.007(3)
C11 0.025(3) 0.020(3) 0.027(3) 0.001(3) 0.000(3) 0.005(3)
C12 0.022(3) 0.021(3) 0.026(3) 0.000(3) 0.004(3) 0.003(3)
C13 0.024(3) 0.019(3) 0.029(3) -0.002(3) 0.002(3) -0.002(3)
C14 0.022(3) 0.022(3) 0.023(3) -0.001(3) 0.002(3) -0.002(3)
C15 0.020(3) 0.020(3) 0.029(4) 0.000(3) -0.003(3) -0.004(3)
C16 0.020(3) 0.018(3) 0.027(3) 0.002(3) 0.004(3) 0.000(3)
C17 0.073(5) 0.081(5) 0.072(5) 0.038(4) 0.014(5) -0.008(5)
C18 0.065(5) 0.075(5) 0.064(5) 0.045(4) -0.019(4) -0.023(4)
C19 0.081(4) 0.071(4) 0.065(4) 0.014(4) -0.003(4) -0.028(4)
C20 0.077(5) 0.064(4) 0.058(4) -0.006(4) 0.013(4) -0.024(4)
C21 0.062(4) 0.061(3) 0.064(4) -0.005(3) 0.012(3) -0.010(3)
C22 0.044(3) 0.045(3) 0.050(4) -0.006(3) 0.014(3) -0.007(3)
C23 0.046(4) 0.039(4) 0.044(4) -0.004(3) 0.012(4) -0.009(4)
C24 0.049(4) 0.038(4) 0.038(4) -0.001(3) 0.016(4) -0.012(4)
C25 0.039(4) 0.048(4) 0.061(5) -0.002(4) 0.015(4) -0.001(4)
C26 0.033(4) 0.044(4) 0.052(4) -0.007(4) 0.011(4) -0.008(4)
C27 0.027(3) 0.029(3) 0.041(4) -0.003(3) -0.004(3) -0.001(3)
C28 0.026(3) 0.024(3) 0.036(4) -0.008(3) -0.007(3) 0.002(3)
C29 0.029(3) 0.029(3) 0.031(3) -0.001(3) -0.001(3) 0.005(3)
C30 0.026(3) 0.021(3) 0.024(3) 0.004(3) 0.001(3) 0.005(3)
C31 0.028(3) 0.018(3) 0.026(3) 0.004(3) -0.003(3) 0.004(3)
C32 0.027(3) 0.014(3) 0.026(3) 0.000(3) 0.001(3) 0.003(3)

loop_
_atom_type_symbol
_atom_type_description
_atom_type_scat_dispersion_real
_atom_type_scat_dispersion_imag
_atom_type_scat_source
C C 0.0033 0.0016 'International Tables Vol C Tables 4.2.6.8 and 6.1.1.4'
H H 0.0000 0.0000 'International Tables Vol C Tables 4.2.6.8 and 6.1.1.4'
N N 0.0061 0.0033 'International Tables Vol C Tables 4.2.6.8 and 6.1.1.4'
O O 0.0106 0.0060 'International Tables Vol C Tables 4.2.6.8 and 6.1.1.4'
Cl Cl 0.1484 0.1585 'International Tables Vol C Tables 4.2.6.8 and 6.1.1.4'
Se Se -0.0929 2.2259 'International Tables Vol C Tables 4.2.6.8 and 6.1.1.4'
Sb Sb -0.5866 1.5461 'International Tables Vol C Tables 4.2.6.8 and 6.1.1.4'
Tm Tm -0.3139 5.2483 'International Tables Vol C Tables 4.2.6.8 and 6.1.1.4'

loop_
_geom_angle_atom_site_label_1
_geom_angle_atom_site_label_2
_geom_angle_atom_site_label_3
_geom_angle
_geom_angle_site_symmetry_1
_geom_angle_site_symmetry_3
O1 Tm1 O1 69.7(2) 2_677 .
O1 Tm1 N3 81.1(2) 2_677 .
O1 Tm1 N3 79.2(2) . .
O1 Tm1 N4 137.3(2) 2_677 .
O1 Tm1 N4 74.0(2) . .
N3 Tm1 N4 70.6(2) . .
O1 Tm1 N5 154.1(2) 2_677 .
O1 Tm1 N5 133.8(2) . .
N3 Tm1 N5 111.1(2) . .
N4 Tm1 N5 68.3(2) . .
O1 Tm1 N1 78.6(2) 2_677 .
O1 Tm1 N1 131.9(2) . .
N3 Tm1 N1 131.0(2) . .
N4 Tm1 N1 143.9(2) . .
N5 Tm1 N1 76.2(2) . .
O1 Tm1 N2 87.5(2) 2_677 .
O1 Tm1 N2 141.8(2) . .
N3 Tm1 N2 67.0(2) . .
N4 Tm1 N2 108.7(2) . .
N5 Tm1 N2 77.2(2) . .
N1 Tm1 N2 68.0(2) . .
O1 Tm1 Se1 104.96(14) 2_677 .
O1 Tm1 Se1 73.41(13) . .
N3 Tm1 Se1 147.39(17) . .
N4 Tm1 Se1 85.02(17) . .
N5 Tm1 Se1 77.51(17) . .
N1 Tm1 Se1 81.27(16) . .
N2 Tm1 Se1 143.95(17) . .
O1 Tm1 Tm1 35.44(14) 2_677 2_677
O1 Tm1 Tm1 34.23(12) . 2_677
N3 Tm1 Tm1 77.93(17) . 2_677
N4 Tm1 Tm1 105.72(17) . 2_677
N5 Tm1 Tm1 165.30(17) . 2_677
N1 Tm1 Tm1 107.14(17) . 2_677
N2 Tm1 Tm1 117.40(18) . 2_677
Se1 Tm1 Tm1 88.76(2) . 2_677
O2 Tm2 O2 70.0(2) 2_576 .
O2 Tm2 N10 78.5(2) 2_576 .
O2 Tm2 N10 132.0(2) . .
O2 Tm2 N8 86.8(2) 2_576 .
O2 Tm2 N8 80.5(2) . .
N10 Tm2 N8 133.7(2) . .
O2 Tm2 N6 151.4(2) 2_576 .
O2 Tm2 N6 134.1(2) . .
N10 Tm2 N6 73.2(2) . .
N8 Tm2 N6 109.7(2) . .
O2 Tm2 N9 85.2(2) 2_576 .
O2 Tm2 N9 140.8(2) . .
N10 Tm2 N9 67.3(2) . .
N8 Tm2 N9 67.9(2) . .
N6 Tm2 N9 80.1(2) . .
O2 Tm2 N7 140.9(2) 2_576 .
O2 Tm2 N7 76.1(2) . .
N10 Tm2 N7 140.3(2) . .
N8 Tm2 N7 68.6(2) . .
N6 Tm2 N7 67.6(2) . .
N9 Tm2 N7 110.8(2) . .
O2 Tm2 Se5 100.46(13) 2_576 .
O2 Tm2 Se5 72.68(13) . .
N10 Tm2 Se5 78.66(15) . .
N8 Tm2 Se5 147.57(16) . .
N6 Tm2 Se5 78.31(16) . .
N9 Tm2 Se5 143.70(15) . .
N7 Tm2 Se5 87.24(14) . .
O2 Tm2 Tm2 35.42(14) 2_576 2_576
O2 Tm2 Tm2 34.61(14) . 2_576
N10 Tm2 Tm2 106.97(16) . 2_576
N8 Tm2 Tm2 82.24(16) . 2_576
N6 Tm2 Tm2 163.74(16) . 2_576
N9 Tm2 Tm2 115.31(16) . 2_576
N7 Tm2 Tm2 108.76(15) . 2_576
Se5 Tm2 Tm2 85.76(2) . 2_576
O3 Tm3 O3 69.2(2) . 2_765
O3 Tm3 N15 78.2(2) . .
O3 Tm3 N15 139.6(2) 2_765 .
O3 Tm3 N13 147.4(2) . .
O3 Tm3 N13 78.2(2) 2_765 .
N15 Tm3 N13 130.0(3) . .
O3 Tm3 N11 79.7(3) . .
O3 Tm3 N11 124.0(3) 2_765 .
N15 Tm3 N11 70.1(3) . .
N13 Tm3 N11 121.9(3) . .
O3 Tm3 N12 103.3(3) . .
O3 Tm3 N12 76.0(3) 2_765 .
N15 Tm3 N12 136.2(3) . .
N13 Tm3 N12 69.2(3) . .
N11 Tm3 N12 67.2(3) . .
O3 Tm3 N14 144.4(2) . .
O3 Tm3 N14 146.1(2) 2_765 .
N15 Tm3 N14 68.2(2) . .
N13 Tm3 N14 68.0(2) . .
N11 Tm3 N14 78.5(3) . .
N12 Tm3 N14 93.6(3) . .
O3 Tm3 Cl4 97.51(18) . .
O3 Tm3 Cl4 85.49(17) 2_765 .
N15 Tm3 Cl4 75.5(2) . .
N13 Tm3 Cl4 78.0(2) . .
N11 Tm3 Cl4 145.4(2) . .
N12 Tm3 Cl4 144.8(2) . .
N14 Tm3 Cl4 85.2(2) . .
O3 Tm3 Tm3 34.83(14) . 2_765
O3 Tm3 Tm3 34.39(14) 2_765 2_765
N15 Tm3 Tm3 109.94(17) . 2_765
N13 Tm3 Tm3 112.59(18) . 2_765
N11 Tm3 Tm3 103.5(2) . 2_765
N12 Tm3 Tm3 89.5(2) . 2_765
N14 Tm3 Tm3 176.75(19) . 2_765
Cl4 Tm3 Tm3 91.77(7) . 2_765
O4 Tm4 O4 70.1(2) 2_666 .
O4 Tm4 N20 77.3(2) 2_666 .
O4 Tm4 N20 136.4(2) . .
O4 Tm4 N19 144.41(19) 2_666 .
O4 Tm4 N19 143.2(2) . .
N20 Tm4 N19 68.0(2) . .
O4 Tm4 N18 147.5(2) 2_666 .
O4 Tm4 N18 78.4(2) . .
N20 Tm4 N18 134.0(2) . .
N19 Tm4 N18 68.1(2) . .
O4 Tm4 N16 81.3(2) 2_666 .
O4 Tm4 N16 129.0(2) . .
N20 Tm4 N16 71.0(2) . .
N19 Tm4 N16 80.3(2) . .
N18 Tm4 N16 114.0(2) . .
O4 Tm4 N17 96.0(2) 2_666 .
O4 Tm4 N17 75.9(2) . .
N20 Tm4 N17 136.9(2) . .
N19 Tm4 N17 103.7(2) . .
N18 Tm4 N17 67.8(2) . .
N16 Tm4 N17 65.9(2) . .
O4 Tm4 Cl2 100.65(14) 2_666 .
O4 Tm4 Cl2 80.96(14) . .
N20 Tm4 Cl2 77.40(18) . .
N19 Tm4 Cl2 79.76(17) . .
N18 Tm4 Cl2 81.96(18) . .
N16 Tm4 Cl2 147.14(16) . .
N17 Tm4 Cl2 144.82(18) . .
O4 Tm4 Tm4 35.36(13) 2_666 2_666
O4 Tm4 Tm4 34.79(13) . 2_666
N20 Tm4 Tm4 108.17(16) . 2_666
N19 Tm4 Tm4 170.43(16) . 2_666
N18 Tm4 Tm4 112.81(17) . 2_666
N16 Tm4 Tm4 107.17(18) . 2_666
N17 Tm4 Tm4 85.07(19) . 2_666
Cl2 Tm4 Tm4 90.88(5) . 2_666
Se2 Sb2 Se3 112.33(4) . .
Se2 Sb2 Se4 109.01(4) . .
Se3 Sb2 Se4 110.38(4) . .
Se2 Sb2 Se1 109.64(4) . .
Se3 Sb2 Se1 105.20(4) . .
Se4 Sb2 Se1 110.23(4) . .
Se6 Sb1 Se8 109.55(4) . .
Se6 Sb1 Se7 110.44(4) . .
Se8 Sb1 Se7 110.99(4) . .
Se6 Sb1 Se5 109.59(4) . .
Se8 Sb1 Se5 109.93(4) . .
Se7 Sb1 Se5 106.29(4) . .
Sb2 Se1 Tm1 118.88(3) . .
Sb1 Se5 Tm2 123.06(4) . .
C1 N1 Tm1 114.0(5) . .
C2 N2 C3 109.2(7) . .
C2 N2 Tm1 112.5(6) . .
C3 N2 Tm1 110.5(6) . .
C4 N3 C5 112.2(7) . .
C4 N3 Tm1 117.2(5) . .
C5 N3 Tm1 110.4(5) . .
C6 N4 C7 114.2(7) . .
C6 N4 Tm1 111.0(5) . .
C7 N4 Tm1 112.6(5) . .
C8 N5 Tm1 115.0(5) . .
C9 N6 Tm2 116.4(5) . .
C11 N7 C10 112.7(6) . .
C11 N7 Tm2 111.3(5) . .
C10 N7 Tm2 112.3(5) . .
C13 N8 C12 111.6(6) . .
C13 N8 Tm2 116.1(5) . .
C12 N8 Tm2 112.9(5) . .
C15 N9 C14 113.1(7) . .
C15 N9 Tm2 114.3(5) . .
C14 N9 Tm2 111.1(5) . .
C16 N10 Tm2 116.1(5) . .
C17 N11 Tm3 108.4(7) . .
C19 N12 C18 115.0(9) . .
C19 N12 Tm3 114.7(7) . .
C18 N12 Tm3 115.8(7) . .
C21 N13 C20 95.2(8) . .
C21 N13 Tm3 116.2(6) . .
C20 N13 Tm3 114.1(7) . .
C22 N14 C23 108.0(7) . .
C22 N14 Tm3 114.2(5) . .
C23 N14 Tm3 111.5(5) . .
C24 N15 Tm3 115.5(6) . .
C25 N16 Tm4 112.0(6) . .
C27 N17 C26 111.5(8) . .
C27 N17 Tm4 114.7(6) . .
C26 N17 Tm4 114.9(5) . .
C29 N18 C28 111.5(7) . .
C29 N18 Tm4 114.4(5) . .
C28 N18 Tm4 113.2(6) . .
C31 N19 C30 110.8(7) . .
C31 N19 Tm4 112.8(5) . .
C30 N19 Tm4 112.2(5) . .
C32 N20 Tm4 115.3(5) . .
Tm1 O1 Tm1 110.3(2) 2_677 .
Tm2 O2 Tm2 110.0(2) 2_576 .
Tm3 O3 Tm3 110.8(2) . 2_765
Tm4 O4 Tm4 109.9(2) 2_666 .
C2 C1 N1 111.6(8) . .
C1 C2 N2 112.3(8) . .
N2 C3 C4 109.7(8) . .
N3 C4 C3 108.6(8) . .
N3 C5 C6 110.8(8) . .
N4 C6 C5 109.6(7) . .
C8 C7 N4 108.5(7) . .
N5 C8 C7 109.9(8) . .
N6 C9 C10 109.5(7) . .
N7 C10 C9 110.6(7) . .
N7 C11 C12 108.9(7) . .
N8 C12 C11 109.8(7) . .
N8 C13 C14 109.1(6) . .
N9 C14 C13 109.4(7) . .
N9 C15 C16 109.5(7) . .
N10 C16 C15 110.0(7) . .
N11 C17 C18 109.0(10) . .
C17 C18 N12 109.8(9) . .
N12 C19 C20 113.9(10) . .
N13 C20 C19 111.3(10) . .
C22 C21 N13 113.0(9) . .
C21 C22 N14 113.7(8) . .
N14 C23 C24 110.3(8) . .
N15 C24 C23 109.5(7) . .
C26 C25 N16 111.6(9) . .
C25 C26 N17 114.3(8) . .
N17 C27 C28 111.3(7) . .
N18 C28 C27 108.7(7) . .
N18 C29 C30 109.0(7) . .
N19 C30 C29 108.9(7) . .
N19 C31 C32 110.0(7) . .
N20 C32 C31 108.7(7) . .

loop_
_geom_bond_atom_site_label_1
_geom_bond_atom_site_label_2
_geom_bond_distance
_geom_bond_site_symmetry_2
Tm1 O1 2.219(5) 2_677
Tm1 O1 2.288(5) .
Tm1 N3 2.485(7) .
Tm1 N4 2.491(7) .
Tm1 N5 2.495(7) .
Tm1 N1 2.501(7) .
Tm1 N2 2.545(7) .
Tm1 Se1 3.0327(9) .
Tm1 Tm1 3.6994(7) 2_677
Tm2 O2 2.228(5) 2_576
Tm2 O2 2.273(5) .
Tm2 N10 2.494(7) .
Tm2 N8 2.497(6) .
Tm2 N6 2.517(7) .
Tm2 N9 2.536(6) .
Tm2 N7 2.539(7) .
Tm2 Se5 3.0513(8) .
Tm2 Tm2 3.6870(7) 2_576
Tm3 O3 2.219(6) .
Tm3 O3 2.244(6) 2_765
Tm3 N15 2.505(7) .
Tm3 N13 2.507(9) .
Tm3 N11 2.508(9) .
Tm3 N12 2.518(10) .
Tm3 N14 2.548(8) .
Tm3 Cl4 2.687(3) .
Tm3 Tm3 3.6734(8) 2_765
Tm4 O4 2.213(5) 2_666
Tm4 O4 2.245(5) .
Tm4 N20 2.497(6) .
Tm4 N19 2.505(7) .
Tm4 N18 2.527(7) .
Tm4 N16 2.545(7) .
Tm4 N17 2.569(7) .
Tm4 Cl2 2.687(2) .
Tm4 Tm4 3.6489(7) 2_666
Sb2 Se2 2.4594(10) .
Sb2 Se3 2.4644(9) .
Sb2 Se4 2.4771(10) .
Sb2 Se1 2.4964(10) .
Sb1 Se6 2.4544(11) .
Sb1 Se8 2.4723(11) .
Sb1 Se7 2.4749(10) .
Sb1 Se5 2.5002(10) .
N1 C1 1.496(11) .
N2 C2 1.463(12) .
N2 C3 1.465(11) .
N3 C4 1.454(11) .
N3 C5 1.460(11) .
N4 C6 1.475(11) .
N4 C7 1.495(11) .
N5 C8 1.466(10) .
N6 C9 1.490(10) .
N7 C11 1.470(10) .
N7 C10 1.475(10) .
N8 C13 1.465(10) .
N8 C12 1.481(11) .
N9 C15 1.467(11) .
N9 C14 1.466(10) .
N10 C16 1.466(10) .
N11 C17 1.435(9) .
N12 C19 1.439(8) .
N12 C18 1.462(8) .
N13 C21 1.466(8) .
N13 C20 1.469(8) .
N14 C22 1.458(8) .
N14 C23 1.462(8) .
N15 C24 1.460(8) .
N16 C25 1.440(12) .
N17 C27 1.463(12) .
N17 C26 1.482(12) .
N18 C29 1.464(11) .
N18 C28 1.484(11) .
N19 C31 1.465(10) .
N19 C30 1.467(10) .
N20 C32 1.467(10) .
O1 Tm1 2.219(5) 2_677
O2 Tm2 2.228(5) 2_576
O3 Tm3 2.244(6) 2_765
O4 Tm4 2.213(5) 2_666
C1 C2 1.430(13) .
C3 C4 1.480(13) .
C5 C6 1.500(12) .
C7 C8 1.492(12) .
C9 C10 1.496(11) .
C11 C12 1.484(12) .
C13 C14 1.514(12) .
C15 C16 1.500(11) .
C17 C18 1.519(9) .
C19 C20 1.524(9) .
C21 C22 1.473(8) .
C23 C24 1.520(8) .
C25 C26 1.428(13) .
C27 C28 1.531(13) .
C29 C30 1.518(11) .
C31 C32 1.502(12) .
